data_7203875
loop_
_publ_author_name
'Aitken, R. Alan'
'Karodia, Nazira'
'Lightfoot, Philip'

_publ_section_title
;
 The solid state conformation of oxo stabilised ylides: X-ray
 structures of four new polyoxo phosphorus ylides
;
_journal_issue 2
_journal_name_full 'Journal of the Chemical Society, Perkin Transactions 2'
_journal_page_first 333
_journal_paper_doi 10.1039/a905747a
_journal_year 2000
_chemical_formula_sum 'C48 H38 Cl6 O8 P2'
_chemical_formula_weight 1017.49
_space_group_IT_number 2
_symmetry_cell_setting triclinic
_symmetry_Int_Tables_number 2
_symmetry_space_group_name_Hall '-P 1'
_symmetry_space_group_name_H-M 'P -1'
_audit_creation_date 'Tue Sep 28 13:07:41 1999'
_audit_creation_method 'from TEXRAY.INF file'
_cell_angle_alpha 85.5(1)
_cell_angle_beta 81.4(1)
_cell_angle_gamma 76.20(7)
_cell_formula_units_Z 2
_cell_length_a 10.08(1)
_cell_length_b 14.23(2)
_cell_length_c 17.18(1)
_cell_measurement_reflns_used 8
_cell_measurement_temperature 200
_cell_measurement_theta_max 10.0
_cell_measurement_theta_min 5.1
_cell_volume 2364(4)
_computing_cell_refinement 'MSC/AFC Diffractometer Control'
_computing_data_collection 'MSC/AFC Diffractometer Control'
_computing_data_reduction teXsan
_computing_publication_material teXsan
_computing_structure_refinement teXsan
_diffrn_ambient_temperature 473.2
_diffrn_measurement_device AFC7S
_diffrn_measurement_method 'omega scans with profile analysis'
_diffrn_orient_matrix_UB_11 0.07163
_diffrn_orient_matrix_UB_12 0.02720
_diffrn_orient_matrix_UB_13 0.01894
_diffrn_orient_matrix_UB_21 0.05888
_diffrn_orient_matrix_UB_22 -0.06686
_diffrn_orient_matrix_UB_23 0.00554
_diffrn_orient_matrix_UB_31 0.04515
_diffrn_orient_matrix_UB_32 0.00596
_diffrn_orient_matrix_UB_33 -0.05552
_diffrn_radiation_monochromator graphite
_diffrn_radiation_source 'X-ray tube'
_diffrn_radiation_type MoKalpha
_diffrn_radiation_wavelength 0.7107
_diffrn_reflns_av_R_equivalents 6.34
_diffrn_reflns_limit_h_max 0
_diffrn_reflns_limit_h_min -9
_diffrn_reflns_limit_k_max 13
_diffrn_reflns_limit_k_min -13
_diffrn_reflns_limit_l_max 16
_diffrn_reflns_limit_l_min -16
_diffrn_reflns_number 4757
_diffrn_reflns_theta_max 20.00
_diffrn_standards_decay_% -8.67
_diffrn_standards_interval_count 150
_diffrn_standards_number 3
_exptl_absorpt_coefficient_mu 0.484
_exptl_absorpt_correction_type none
_exptl_crystal_colour colourless
_exptl_crystal_density_diffrn 1.429
_exptl_crystal_description plate
_exptl_crystal_F_000 1044.00
_exptl_crystal_size_max 0.150
_exptl_crystal_size_mid 0.100
_exptl_crystal_size_min 0.030
_refine_diff_density_max 0.61
_refine_diff_density_min -0.62
_refine_ls_extinction_coef 1.64979
_refine_ls_extinction_method Zachariasen_type_2_Gaussian_isotropic
_refine_ls_goodness_of_fit_obs 1.742
_refine_ls_hydrogen_treatment noref
_refine_ls_matrix_type full
_refine_ls_number_parameters 298
_refine_ls_number_reflns 1999
_refine_ls_number_restraints 0
_refine_ls_R_factor_obs 0.0617
_refine_ls_shift/esd_max 0.0109
_refine_ls_structure_factor_coef F
_refine_ls_weighting_scheme sigma
_refine_ls_wR_factor_obs 0.0644
_reflns_number_observed 1999
_reflns_number_total 4415
_reflns_observed_criterion 3.00
_cod_data_source_file a905747a.txt
_cod_data_source_block Aitken_No.9
_cod_depositor_comments
;
The following automatic conversions were performed:

'_atom_site_thermal_displace_type' tag value 'Uij' was replaced with
'Uani' value 102 times.

Automatic conversion script
Id: cif_fix_values 1646 2011-03-28 12:23:43Z adriana 
;
_cod_original_sg_symbol_H-M 'P -1       '
_cod_original_formula_sum 'C48 H38 Cl6 O8 P2 '
_cod_database_code 7203875

loop_
_symmetry_equiv_pos_as_xyz
'   +x,   +y,   +z'
'   -x,   -y,   -z'

loop_
_atom_site_aniso_label
_atom_site_aniso_U_11
_atom_site_aniso_U_22
_atom_site_aniso_U_33
_atom_site_aniso_U_12
_atom_site_aniso_U_13
_atom_site_aniso_U_23
Cl(1) 0.151(5) 0.174(5) 0.077(4) -0.124(5) -0.056(4) 0.061(4)
Cl(2) 0.059(3) 0.086(4) 0.080(3) -0.022(3) -0.004(3) -0.004(3)
Cl(3) 0.236(7) 0.071(4) 0.296(9) -0.062(5) -0.215(7) 0.053(5)
Cl(4) 0.044(3) 0.069(3) 0.081(3) -0.008(2) -0.010(2) 0.010(3)
Cl(5) 0.147(5) 0.065(3) 0.085(4) -0.004(3) 0.043(3) -0.005(3)
Cl(6) 0.099(4) 0.055(3) 0.086(4) 0.000(3) -0.036(3) 0.005(3)
P(1) 0.031(3) 0.034(3) 0.031(3) -0.007(2) -0.010(2) -0.005(2)
P(2) 0.023(3) 0.029(2) 0.037(3) -0.002(2) -0.009(2) -0.009(2)

loop_
_atom_site_label
_atom_site_fract_x
_atom_site_fract_y
_atom_site_fract_z
_atom_site_U_iso_or_equiv
_atom_site_thermal_displace_type
_atom_site_calc_flag
_atom_site_calc_attached_atom
Cl(1) 0.3623(6) -0.3037(4) 0.7911(3) 0.119(2) Uani ? ?
Cl(2) 0.1148(4) -0.3616(3) 0.7731(3) 0.075(2) Uani ? ?
Cl(3) 0.3155(7) -0.4831(4) 0.8553(5) 0.181(3) Uani ? ?
Cl(4) 0.5440(4) -0.1581(3) 0.6721(2) 0.066(2) Uani ? ?
Cl(5) 0.7777(6) -0.2722(3) 0.5810(3) 0.109(2) Uani ? ?
Cl(6) 0.7475(5) -0.2937(3) 0.7504(3) 0.081(2) Uani ? ?
P(1) 0.6047(4) 0.1851(3) 0.6292(2) 0.031(1) Uani ? ?
P(2) 0.8979(4) 0.3183(3) 0.8538(2) 0.029(1) Uani ? ?
O(1) 0.8473(9) -0.0718(6) 0.8054(5) 0.043(3) Uani ? ?
O(2) 0.9622(9) 0.0471(6) 0.7764(5) 0.041(3) Uani ? ?
O(3) 0.7551(8) -0.0041(6) 0.6628(5) 0.036(2) Uani ? ?
O(4) 0.6333(8) 0.3071(6) 0.7668(4) 0.033(2) Uani ? ?
O(5) 0.6859(8) 0.1109(6) 0.8831(5) 0.033(2) Uani ? ?
O(6) 0.8474(8) 0.2681(6) 1.0161(5) 0.039(3) Uani ? ?
O(7) 0.7833(9) 0.0741(7) 1.0473(5) 0.056(3) Uani ? ?
O(8) 0.5843(9) 0.1849(6) 1.0399(5) 0.039(2) Uani ? ?
C(1) 0.940(2) -0.112(1) 0.8636(9) 0.074(5) Uani ? ?
C(2) 0.870(1) 0.0118(9) 0.7702(7) 0.032(4) Uani ? ?
C(3) 0.765(1) 0.0536(9) 0.7130(7) 0.032(4) Uani ? ?
C(4) 0.696(1) 0.1519(9) 0.7109(7) 0.029(4) Uani ? ?
C(5) 0.687(1) 0.2189(9) 0.7719(7) 0.029(4) Uani ? ?
C(6) 0.727(1) 0.1824(9) 0.8522(7) 0.031(4) Uani ? ?
C(7) 0.797(1) 0.2358(8) 0.8930(7) 0.026(3) Uani ? ?
C(8) 0.793(1) 0.2237(9) 0.9749(7) 0.032(4) Uani ? ?
C(9) 0.722(1) 0.1515(9) 1.0233(7) 0.035(4) Uani ? ?
C(10) 0.510(2) 0.122(1) 1.0874(9) 0.064(5) Uani ? ?
C(11) 0.476(1) 0.1137(8) 0.6335(7) 0.026(4) Uani ? ?
C(12) 0.409(1) 0.0932(9) 0.7061(7) 0.036(4) Uani ? ?
C(13) 0.296(1) 0.0524(9) 0.7129(8) 0.046(4) Uani ? ?
C(14) 0.253(1) 0.0323(10) 0.6447(8) 0.050(4) Uani ? ?
C(15) 0.319(1) 0.0535(10) 0.5713(8) 0.051(4) Uani ? ?
C(16) 0.431(1) 0.0955(9) 0.5647(7) 0.036(4) Uani ? ?
C(17) 0.510(1) 0.3100(9) 0.6251(7) 0.032(4) Uani ? ?
C(18) 0.582(1) 0.3813(10) 0.6058(7) 0.043(4) Uani ? ?
C(19) 0.513(1) 0.4786(10) 0.5991(8) 0.048(4) Uani ? ?
C(20) 0.371(2) 0.501(1) 0.6143(8) 0.060(5) Uani ? ?
C(21) 0.299(1) 0.432(1) 0.6317(8) 0.050(4) Uani ? ?
C(22) 0.370(1) 0.3355(9) 0.6389(7) 0.037(4) Uani ? ?
C(23) 0.722(1) 0.1732(9) 0.5377(7) 0.032(4) Uani ? ?
C(24) 0.672(1) 0.2140(9) 0.4679(8) 0.035(4) Uani ? ?
C(25) 0.760(1) 0.2094(9) 0.3978(8) 0.043(4) Uani ? ?
C(26) 0.895(1) 0.1664(9) 0.3960(8) 0.043(4) Uani ? ?
C(27) 0.949(1) 0.1256(9) 0.4635(8) 0.044(4) Uani ? ?
C(28) 0.860(1) 0.1308(9) 0.5341(7) 0.036(4) Uani ? ?
C(29) 0.915(1) 0.3411(9) 0.7489(7) 0.028(4) Uani ? ?
C(30) 0.865(1) 0.4307(9) 0.7144(8) 0.039(4) Uani ? ?
C(31) 0.891(1) 0.4477(9) 0.6347(8) 0.044(4) Uani ? ?
C(32) 0.968(1) 0.3758(10) 0.5868(8) 0.043(4) Uani ? ?
C(33) 1.017(1) 0.2858(9) 0.6190(8) 0.042(4) Uani ? ?
C(34) 0.993(1) 0.2671(9) 0.6998(7) 0.031(4) Uani ? ?
C(35) 0.826(1) 0.4352(9) 0.8960(7) 0.030(4) Uani ? ?
C(36) 0.906(1) 0.4922(9) 0.9156(7) 0.036(4) Uani ? ?
C(37) 0.845(1) 0.5825(10) 0.9457(8) 0.045(4) Uani ? ?
C(38) 0.705(1) 0.6160(9) 0.9523(8) 0.043(4) Uani ? ?
C(39) 0.623(1) 0.5607(10) 0.9326(7) 0.041(4) Uani ? ?
C(40) 0.684(1) 0.4694(10) 0.9048(8) 0.046(4) Uani ? ?
C(41) 1.074(1) 0.2702(9) 0.8734(7) 0.026(4) Uani ? ?
C(42) 1.112(1) 0.1836(10) 0.9137(8) 0.047(4) Uani ? ?
C(43) 1.250(1) 0.1494(10) 0.9259(8) 0.050(4) Uani ? ?
C(44) 1.345(1) 0.1993(10) 0.8947(8) 0.044(4) Uani ? ?
C(45) 1.313(1) 0.2834(10) 0.8513(8) 0.046(4) Uani ? ?
C(46) 1.175(1) 0.3178(9) 0.8408(7) 0.032(4) Uani ? ?
C(47) 0.246(2) -0.367(1) 0.8323(9) 0.064(5) Uani ? ?
C(48) 0.718(1) -0.2128(10) 0.6690(8) 0.050(4) Uani ? ?
H(1) 0.9184 -0.1702 0.8872 0.0880 Uani ? ?
H(2) 1.0327 -0.1259 0.8383 0.0880 Uani ? ?
H(3) 0.9295 -0.0666 0.9029 0.0880 Uani ? ?
H(4) 0.4149 0.1533 1.0962 0.0763 Uani ? ?
H(5) 0.5211 0.0639 1.0610 0.0763 Uani ? ?
H(6) 0.5446 0.1074 1.1365 0.0763 Uani ? ?
H(7) 0.4407 0.1077 0.7523 0.0436 Uani ? ?
H(8) 0.2498 0.0378 0.7633 0.0545 Uani ? ?
H(9) 0.1754 0.0040 0.6483 0.0599 Uani ? ?
H(10) 0.2882 0.0390 0.5251 0.0608 Uani ? ?
H(11) 0.4753 0.1117 0.5146 0.0433 Uani ? ?
H(12) 0.6801 0.3642 0.5971 0.0509 Uani ? ?
H(13) 0.5629 0.5278 0.5844 0.0578 Uani ? ?
H(14) 0.3230 0.5670 0.6124 0.0709 Uani ? ?
H(15) 0.2017 0.4491 0.6392 0.0594 Uani ? ?
H(16) 0.3198 0.2869 0.6535 0.0432 Uani ? ?
H(17) 0.5771 0.2448 0.4690 0.0421 Uani ? ?
H(18) 0.7250 0.2367 0.3507 0.0509 Uani ? ?
H(19) 0.9541 0.1642 0.3473 0.0517 Uani ? ?
H(20) 1.0441 0.0951 0.4618 0.0526 Uani ? ?
H(21) 0.8957 0.1038 0.5809 0.0436 Uani ? ?
H(22) 0.8109 0.4814 0.7465 0.0470 Uani ? ?
H(23) 0.8562 0.5102 0.6122 0.0534 Uani ? ?
H(24) 0.9870 0.3886 0.5315 0.0515 Uani ? ?
H(25) 1.0683 0.2354 0.5859 0.0500 Uani ? ?
H(26) 1.0290 0.2047 0.7218 0.0373 Uani ? ?
H(27) 1.0030 0.4701 0.9086 0.0433 Uani ? ?
H(28) 0.9007 0.6208 0.9616 0.0534 Uani ? ?
H(29) 0.6648 0.6788 0.9712 0.0522 Uani ? ?
H(30) 0.5260 0.5846 0.9377 0.0493 Uani ? ?
H(31) 0.6281 0.4299 0.8917 0.0549 Uani ? ?
H(32) 1.0458 0.1477 0.9345 0.0560 Uani ? ?
H(33) 1.2782 0.0897 0.9543 0.0596 Uani ? ?
H(34) 1.4382 0.1763 0.9044 0.0527 Uani ? ?
H(35) 1.3805 0.3171 0.8283 0.0547 Uani ? ?
H(36) 1.1496 0.3764 0.8106 0.0381 Uani ? ?
H(37) 0.2034 -0.3376 0.8803 0.0748 Uani ? ?
H(38) 0.7669 -0.1637 0.6705 0.0598 Uani ? ?

loop_
_atom_type_symbol
_atom_type_oxidation_number
_atom_type_number_in_cell
_atom_type_scat_dispersion_real
_atom_type_scat_dispersion_imag
_atom_type_scat_source
C 0 96 0.003 0.002 'International Tables'
H 0 76 0.000 0.000 'International Tables'
O 0 16 0.011 0.006 'International Tables'
P 0 4 0.102 0.094 'International Tables'
Cl 0 12 0.148 0.159 'International Tables'

loop_
_geom_angle_atom_site_label_1
_geom_angle_atom_site_label_2
_geom_angle_atom_site_label_3
_geom_angle
_geom_angle_site_symmetry_1
_geom_angle_site_symmetry_2
_geom_angle_site_symmetry_3
_geom_angle_publ_flag
C(4) P(1) C(11) 109.2(5) ? ? ? yes
C(4) P(1) C(17) 114.7(6) ? ? ? yes
C(4) P(1) C(23) 110.9(6) ? ? ? yes
C(11) P(1) C(17) 105.3(6) ? ? ? yes
C(11) P(1) C(23) 112.7(6) ? ? ? yes
C(17) P(1) C(23) 103.9(6) ? ? ? yes
C(7) P(2) C(29) 116.6(6) ? ? ? yes
C(7) P(2) C(35) 109.9(6) ? ? ? yes
C(7) P(2) C(41) 109.1(6) ? ? ? yes
C(29) P(2) C(35) 105.7(6) ? ? ? yes
C(29) P(2) C(41) 104.0(6) ? ? ? yes
C(35) P(2) C(41) 111.5(6) ? ? ? yes
C(1) O(1) C(2) 113(1) ? ? ? yes
C(9) O(8) C(10) 116(1) ? ? ? yes
O(1) C(2) O(2) 126(1) ? ? ? yes
O(1) C(2) C(3) 111(1) ? ? ? yes
O(2) C(2) C(3) 122(1) ? ? ? yes
O(3) C(3) C(2) 115(1) ? ? ? yes
O(3) C(3) C(4) 121(1) ? ? ? yes
C(2) C(3) C(4) 122(1) ? ? ? yes
P(1) C(4) C(3) 112.9(9) ? ? ? yes
P(1) C(4) C(5) 121.8(10) ? ? ? yes
C(3) C(4) C(5) 125(1) ? ? ? yes
O(4) C(5) C(4) 124(1) ? ? ? yes
O(4) C(5) C(6) 114(1) ? ? ? yes
C(4) C(5) C(6) 120(1) ? ? ? yes
O(5) C(6) C(5) 117(1) ? ? ? yes
O(5) C(6) C(7) 122(1) ? ? ? yes
C(5) C(6) C(7) 120(1) ? ? ? yes
P(2) C(7) C(6) 128.7(9) ? ? ? yes
P(2) C(7) C(8) 111.2(9) ? ? ? yes
C(6) C(7) C(8) 120(1) ? ? ? yes
O(6) C(8) C(7) 125(1) ? ? ? yes
O(6) C(8) C(9) 112(1) ? ? ? yes
C(7) C(8) C(9) 122(1) ? ? ? yes
O(7) C(9) O(8) 123(1) ? ? ? yes
O(7) C(9) C(8) 123(1) ? ? ? yes
O(8) C(9) C(8) 113(1) ? ? ? yes
P(1) C(11) C(12) 117.8(9) ? ? ? yes
P(1) C(11) C(16) 120.2(9) ? ? ? yes
C(12) C(11) C(16) 121(1) ? ? ? yes
C(11) C(12) C(13) 120(1) ? ? ? yes
C(12) C(13) C(14) 118(1) ? ? ? yes
C(13) C(14) C(15) 120(1) ? ? ? yes
C(14) C(15) C(16) 120(1) ? ? ? yes
C(11) C(16) C(15) 118(1) ? ? ? yes
P(1) C(17) C(18) 118(1) ? ? ? yes
P(1) C(17) C(22) 122(1) ? ? ? yes
C(18) C(17) C(22) 119(1) ? ? ? yes
C(17) C(18) C(19) 120(1) ? ? ? yes
C(18) C(19) C(20) 117(1) ? ? ? yes
C(19) C(20) C(21) 121(1) ? ? ? yes
C(20) C(21) C(22) 119(1) ? ? ? yes
C(17) C(22) C(21) 120(1) ? ? ? yes
P(1) C(23) C(24) 118.8(10) ? ? ? yes
P(1) C(23) C(28) 123(1) ? ? ? yes
C(24) C(23) C(28) 118(1) ? ? ? yes
C(23) C(24) C(25) 120(1) ? ? ? yes
C(24) C(25) C(26) 120(1) ? ? ? yes
C(25) C(26) C(27) 121(1) ? ? ? yes
C(26) C(27) C(28) 117(1) ? ? ? yes
C(23) C(28) C(27) 122(1) ? ? ? yes
P(2) C(29) C(30) 122.7(10) ? ? ? yes
P(2) C(29) C(34) 118.8(9) ? ? ? yes
C(30) C(29) C(34) 118(1) ? ? ? yes
C(29) C(30) C(31) 120(1) ? ? ? yes
C(30) C(31) C(32) 120(1) ? ? ? yes
C(31) C(32) C(33) 119(1) ? ? ? yes
C(32) C(33) C(34) 120(1) ? ? ? yes
C(29) C(34) C(33) 119(1) ? ? ? yes
P(2) C(35) C(36) 122(1) ? ? ? yes
P(2) C(35) C(40) 118(1) ? ? ? yes
C(36) C(35) C(40) 119(1) ? ? ? yes
C(35) C(36) C(37) 120(1) ? ? ? yes
C(36) C(37) C(38) 119(1) ? ? ? yes
C(37) C(38) C(39) 120(1) ? ? ? yes
C(38) C(39) C(40) 118(1) ? ? ? yes
C(35) C(40) C(39) 121(1) ? ? ? yes
P(2) C(41) C(42) 121.8(10) ? ? ? yes
P(2) C(41) C(46) 119.3(10) ? ? ? yes
C(42) C(41) C(46) 118(1) ? ? ? yes
C(41) C(42) C(43) 119(1) ? ? ? yes
C(42) C(43) C(44) 120(1) ? ? ? yes
C(43) C(44) C(45) 122(1) ? ? ? yes
C(44) C(45) C(46) 117(1) ? ? ? yes
C(41) C(46) C(45) 122(1) ? ? ? yes
Cl(1) C(47) Cl(2) 112.4(9) ? ? ? yes
Cl(1) C(47) Cl(3) 113.9(9) ? ? ? yes
Cl(2) C(47) Cl(3) 109.1(8) ? ? ? yes
Cl(4) C(48) Cl(5) 109.7(8) ? ? ? yes
Cl(4) C(48) Cl(6) 111.1(8) ? ? ? yes
Cl(5) C(48) Cl(6) 110.8(8) ? ? ? yes

loop_
_geom_bond_atom_site_label_1
_geom_bond_atom_site_label_2
_geom_bond_distance
_geom_bond_site_symmetry_1
_geom_bond_site_symmetry_2
_geom_bond_publ_flag
Cl(1) C(47) 1.69(1) ? ? yes
Cl(2) C(47) 1.77(2) ? ? yes
Cl(3) C(47) 1.68(1) ? ? yes
Cl(4) C(48) 1.73(1) ? ? yes
Cl(5) C(48) 1.75(1) ? ? yes
Cl(6) C(48) 1.76(1) ? ? yes
P(1) C(4) 1.76(1) ? ? yes
P(1) C(11) 1.82(1) ? ? yes
P(1) C(17) 1.81(1) ? ? yes
P(1) C(23) 1.81(1) ? ? yes
P(2) C(7) 1.76(1) ? ? yes
P(2) C(29) 1.80(1) ? ? yes
P(2) C(35) 1.81(1) ? ? yes
P(2) C(41) 1.82(1) ? ? yes
O(1) C(1) 1.46(2) ? ? yes
O(1) C(2) 1.34(1) ? ? yes
O(2) C(2) 1.18(1) ? ? yes
O(3) C(3) 1.27(1) ? ? yes
O(4) C(5) 1.24(1) ? ? yes
O(5) C(6) 1.24(1) ? ? yes
O(6) C(8) 1.25(1) ? ? yes
O(7) C(9) 1.20(1) ? ? yes
O(8) C(9) 1.35(1) ? ? yes
O(8) C(10) 1.43(1) ? ? yes
C(2) C(3) 1.53(2) ? ? yes
C(3) C(4) 1.41(1) ? ? yes
C(4) C(5) 1.45(1) ? ? yes
C(5) C(6) 1.52(2) ? ? yes
C(6) C(7) 1.43(1) ? ? yes
C(7) C(8) 1.40(2) ? ? yes
C(8) C(9) 1.51(2) ? ? yes
C(11) C(12) 1.37(1) ? ? yes
C(11) C(16) 1.39(1) ? ? yes
C(12) C(13) 1.39(2) ? ? yes
C(13) C(14) 1.38(2) ? ? yes
C(14) C(15) 1.39(2) ? ? yes
C(15) C(16) 1.38(2) ? ? yes
C(17) C(18) 1.38(2) ? ? yes
C(17) C(22) 1.35(2) ? ? yes
C(18) C(19) 1.40(2) ? ? yes
C(19) C(20) 1.38(2) ? ? yes
C(20) C(21) 1.34(2) ? ? yes
C(21) C(22) 1.40(2) ? ? yes
C(23) C(24) 1.40(2) ? ? yes
C(23) C(28) 1.37(1) ? ? yes
C(24) C(25) 1.38(2) ? ? yes
C(25) C(26) 1.35(2) ? ? yes
C(26) C(27) 1.38(2) ? ? yes
C(27) C(28) 1.39(2) ? ? yes
C(29) C(30) 1.38(1) ? ? yes
C(29) C(34) 1.41(1) ? ? yes
C(30) C(31) 1.37(2) ? ? yes
C(31) C(32) 1.37(2) ? ? yes
C(32) C(33) 1.36(2) ? ? yes
C(33) C(34) 1.39(2) ? ? yes
C(35) C(36) 1.36(1) ? ? yes
C(35) C(40) 1.38(2) ? ? yes
C(36) C(37) 1.39(2) ? ? yes
C(37) C(38) 1.36(2) ? ? yes
C(38) C(39) 1.36(2) ? ? yes
C(39) C(40) 1.39(2) ? ? yes
C(41) C(42) 1.37(2) ? ? yes
C(41) C(46) 1.38(1) ? ? yes
C(42) C(43) 1.40(2) ? ? yes
C(43) C(44) 1.35(2) ? ? yes
C(44) C(45) 1.36(2) ? ? yes
C(45) C(46) 1.39(2) ? ? yes
